data_4038932
loop_
_publ_author_name
'Hempe, Matthias'
'Harrison, Alastair K.'
'Ward, Jonathan S.'
'Batsanov, Andrei S.'
'Fox, Mark A.'
'Dias, Fernando B.'
'Bryce, Martin R.'

_publ_section_title
;
 Cyclophane Molecules Exhibiting Thermally Activated Delayed Fluorescence:
 Linking Donor Units to Influence Molecular Conformation
;
_journal_name_full 'The Journal of Organic Chemistry'
_journal_paper_doi 10.1021/acs.joc.0c02174
_journal_year 2020
_chemical_formula_moiety 'C38 H26 N2 O4 S3, 0.5(C3 H6 O)'
_chemical_formula_sum 'C39.5 H29 N2 O4.5 S3'
_chemical_formula_weight 699.83
_chemical_melting_point 568
_space_group_crystal_system monoclinic
_space_group_IT_number 14
_space_group_name_Hall '-P 2yn'
_space_group_name_H-M_alt 'P 1 21/n 1'
_atom_sites_solution_hydrogens mixed
_atom_sites_solution_primary dual
_atom_sites_solution_secondary difmap
_audit_creation_method SHELXL-2018/3
_cell_angle_alpha 90
_cell_angle_beta 96.2510(17)
_cell_angle_gamma 90
_cell_formula_units_Z 8
_cell_length_a 15.6023(12)
_cell_length_b 16.9894(13)
_cell_length_c 25.0925(19)
_cell_measurement_reflns_used 9821
_cell_measurement_temperature 100(2)
_cell_measurement_theta_max 28.71
_cell_measurement_theta_min 2.24
_cell_volume 6611.8(9)
_computing_cell_refinement 'APEX3 v2017.3-0 (Bruker AXS, 2005-2017)'
_computing_data_collection 'Diamond I19 EH1 GDA (Allan et al., 2017), DIALS (Winter et al., 2018)'
_computing_data_reduction 'cbf_to_sfrm.py (Johnson & Probert, 2016), SAINT V8.38A (Bruker AXS, 2017)'
_computing_molecular_graphics 'Olex2 (Dolomanov et al., 2009)'
_computing_publication_material 'Olex2 (Dolomanov et al., 2009)'
_computing_structure_refinement 'SHELXL-2018/3 (Sheldrick, 2015a)'
_computing_structure_solution 'SHELXT-2018/2 (Sheldrick, 2015)'
_diffrn_ambient_temperature 100(2)
_diffrn_measured_fraction_theta_full 1.000
_diffrn_measured_fraction_theta_max 0.999
_diffrn_measurement_device 'dual air-bearing fixed-\c diffractometer'
_diffrn_measurement_device_type 'Dectris Pilatus 2M pixel-array photon-counting detector'
_diffrn_measurement_method 'thin-slice \f and \w scans'
_diffrn_measurement_specimen_support 'MiTeGen loop'
_diffrn_radiation_monochromator 'double crystal silicon 111'
_diffrn_radiation_source 'undulator, Beamline I19, Diamond Light Source, RAL'
_diffrn_radiation_type 'synchrotron '
_diffrn_radiation_wavelength 0.6889
_diffrn_reflns_av_R_equivalents 0.1295
_diffrn_reflns_av_unetI/netI 0.0555
_diffrn_reflns_Laue_measured_fraction_full 1.000
_diffrn_reflns_Laue_measured_fraction_max 0.999
_diffrn_reflns_limit_h_max 21
_diffrn_reflns_limit_h_min -21
_diffrn_reflns_limit_k_max 23
_diffrn_reflns_limit_k_min 0
_diffrn_reflns_limit_l_max 35
_diffrn_reflns_limit_l_min 0
_diffrn_reflns_number 108623
_diffrn_reflns_point_group_measured_fraction_full 1.000
_diffrn_reflns_point_group_measured_fraction_max 0.999
_diffrn_reflns_theta_full 24.415
_diffrn_reflns_theta_max 29.053
_diffrn_reflns_theta_min 1.406
_diffrn_standards_number 0
_exptl_absorpt_coefficient_mu 0.253
_exptl_absorpt_correction_T_max 1.0000
_exptl_absorpt_correction_T_min 0.8469
_exptl_absorpt_correction_type multi-scan
_exptl_absorpt_process_details 'TWINABS v. 2012/1 (Krause et al., 2015)'
_exptl_crystal_colour colourless
_exptl_crystal_density_diffrn 1.406
_exptl_crystal_description needle
_exptl_crystal_F_000 2912
_exptl_crystal_size_max 0.115
_exptl_crystal_size_mid 0.015
_exptl_crystal_size_min 0.008
_refine_diff_density_max 1.586
_refine_diff_density_min -0.548
_refine_diff_density_rms 0.114
_refine_ls_extinction_method none
_refine_ls_goodness_of_fit_ref 1.045
_refine_ls_hydrogen_treatment mixed
_refine_ls_matrix_type full
_refine_ls_number_parameters 891
_refine_ls_number_reflns 19368
_refine_ls_number_restraints 1
_refine_ls_restrained_S_all 1.045
_refine_ls_R_factor_all 0.0730
_refine_ls_R_factor_gt 0.0655
_refine_ls_shift/su_max 0.001
_refine_ls_shift/su_mean 0.000
_refine_ls_structure_factor_coef Fsqd
_refine_ls_weighting_details 'w=1/[\s^2^(Fo^2^)+(0.0925P)^2^+8.6045P] where P=(Fo^2^+2Fc^2^)/3'
_refine_ls_weighting_scheme calc
_refine_ls_wR_factor_gt 0.1711
_refine_ls_wR_factor_ref 0.1769
_reflns_Friedel_coverage 0.000
_reflns_number_gt 17080
_reflns_number_total 19368
_reflns_threshold_expression 'I > 2\s(I)'
_cod_data_source_file 1b.cif
_cod_data_source_block 1b_16s267
_cod_original_sg_symbol_H-M 'P 21/n'
_cod_database_code 4038932
_shelx_shelxl_version_number 2018/3
_shelx_space_group_comment
;
The symmetry employed for this shelxl refinement is uniquely defined
by the following loop, which should always be used as a source of
symmetry information in preference to the above space-group names.
They are only intended as comments.
;
_shelx_estimated_absorpt_t_min 0.954
_shelx_estimated_absorpt_t_max 0.995

loop_
_space_group_symop_operation_xyz
'x, y, z'
'-x+1/2, y+1/2, -z+1/2'
'-x, -y, -z'
'x-1/2, -y-1/2, z-1/2'

loop_
_atom_site_label
_atom_site_type_symbol
_atom_site_fract_x
_atom_site_fract_y
_atom_site_fract_z
_atom_site_U_iso_or_equiv
_atom_site_adp_type
_atom_site_occupancy
_atom_site_site_symmetry_order
_atom_site_calc_flag
_atom_site_refinement_flags_posn
_atom_site_refinement_flags_adp
_atom_site_refinement_flags_occupancy
_atom_site_disorder_assembly
_atom_site_disorder_group
S1 S 0.66939(3) 0.77541(3) 0.27710(2) 0.01262(10) Uani 1 1 d . . . . .
S2 S 1.15332(3) 0.64515(3) 0.33794(2) 0.02029(11) Uani 1 1 d . . . . .
S3 S 0.81899(3) 0.65025(3) 0.00916(2) 0.02007(11) Uani 1 1 d . . . . .
O1 O 0.69398(9) 0.85626(8) 0.26847(6) 0.0183(3) Uani 1 1 d . . . . .
O2 O 0.59227(9) 0.76477(9) 0.30304(6) 0.0181(3) Uani 1 1 d . . . . .
O3 O 0.98104(12) 0.69835(11) 0.55997(8) 0.0330(4) Uani 1 1 d . . . . .
H3 H 0.937048 0.695781 0.576443 0.049 Uiso 1 1 calc R U . . .
O4 O 0.40392(13) 0.70194(11) -0.02045(8) 0.0337(4) Uani 1 1 d . . . . .
H4 H 0.434133 0.717806 0.007216 0.050 Uiso 1 1 calc R U . . .
N1 N 0.97739(11) 0.58622(11) 0.35580(7) 0.0186(3) Uani 1 1 d . . . . .
N2 N 0.70208(11) 0.58047(11) 0.08396(7) 0.0188(3) Uani 1 1 d . . . . .
C1 C 0.75758(12) 0.72193(11) 0.30839(8) 0.0142(3) Uani 1 1 d . . . . .
C2 C 0.80027(13) 0.73251(12) 0.35929(8) 0.0176(4) Uani 1 1 d . . . . .
H2 H 0.779848 0.769594 0.383269 0.021 Uiso 1 1 calc R U . . .
C3 C 0.87342(13) 0.68793(12) 0.37459(8) 0.0183(4) Uani 1 1 d . . . . .
H3A H 0.903517 0.695305 0.409221 0.022 Uiso 1 1 calc R U . . .
C4 C 0.90399(12) 0.63173(12) 0.33958(8) 0.0161(3) Uani 1 1 d . . . . .
C5 C 0.85943(12) 0.62181(11) 0.28824(8) 0.0152(3) Uani 1 1 d . . . . .
H5 H 0.878975 0.584415 0.264138 0.018 Uiso 1 1 calc R U . . .
C6 C 0.78663(12) 0.66701(11) 0.27292(7) 0.0137(3) Uani 1 1 d . . . . .
C7 C 0.73408(12) 0.66613(11) 0.22037(7) 0.0136(3) Uani 1 1 d . . . . .
C8 C 0.74608(12) 0.61918(12) 0.17645(8) 0.0156(3) Uani 1 1 d . . . . .
H8 H 0.791105 0.581277 0.178797 0.019 Uiso 1 1 calc R U . . .
C9 C 0.69127(13) 0.62806(12) 0.12852(8) 0.0163(3) Uani 1 1 d . . . . .
C10 C 0.62497(13) 0.68505(13) 0.12628(8) 0.0192(4) Uani 1 1 d . . . . .
H10 H 0.588309 0.692166 0.093859 0.023 Uiso 1 1 calc R U . . .
C11 C 0.61248(13) 0.73080(12) 0.17061(8) 0.0184(4) Uani 1 1 d . . . . .
H11 H 0.566994 0.768197 0.168880 0.022 Uiso 1 1 calc R U . . .
C12 C 0.66729(12) 0.72113(11) 0.21737(8) 0.0144(3) Uani 1 1 d . . . . .
C13 C 1.03141(13) 0.60404(13) 0.40396(8) 0.0189(4) Uani 1 1 d . . . . .
C14 C 1.11552(13) 0.63085(12) 0.40094(8) 0.0189(4) Uani 1 1 d . . . . .
C15 C 1.16889(14) 0.64800(13) 0.44795(9) 0.0219(4) Uani 1 1 d . . . . .
H15 H 1.227190 0.662959 0.446219 0.026 Uiso 1 1 calc R U . . .
C16 C 1.13632(14) 0.64309(14) 0.49715(9) 0.0239(4) Uani 1 1 d . . . . .
H16 H 1.171663 0.657531 0.528877 0.029 Uiso 1 1 calc R U . . .
C17 C 1.05205(14) 0.61711(14) 0.50054(9) 0.0233(4) Uani 1 1 d . . . . .
C18 C 1.00107(14) 0.59508(13) 0.45380(9) 0.0217(4) Uani 1 1 d . . . . .
H18 H 0.945252 0.573799 0.455976 0.026 Uiso 1 1 calc R U . . .
C19 C 1.01828(12) 0.54209(12) 0.31668(8) 0.0176(4) Uani 1 1 d . . . . .
C20 C 1.09862(13) 0.56667(12) 0.30328(8) 0.0176(4) Uani 1 1 d . . . . .
C21 C 1.13672(13) 0.52759(13) 0.26282(8) 0.0204(4) Uani 1 1 d . . . . .
H21 H 1.191309 0.544132 0.253492 0.024 Uiso 1 1 calc R U . . .
C22 C 1.09443(14) 0.46447(13) 0.23631(9) 0.0224(4) Uani 1 1 d . . . . .
H22 H 1.119342 0.439276 0.207902 0.027 Uiso 1 1 calc R U . . .
C23 C 1.01623(14) 0.43789(13) 0.25091(9) 0.0208(4) Uani 1 1 d . . . . .
H23 H 0.988389 0.393936 0.233166 0.025 Uiso 1 1 calc R U . . .
C24 C 0.97865(13) 0.47606(13) 0.29181(9) 0.0199(4) Uani 1 1 d . . . . .
H24 H 0.926025 0.457046 0.302724 0.024 Uiso 1 1 calc R U . . .
C25 C 1.01386(16) 0.62001(16) 0.55279(9) 0.0285(5) Uani 1 1 d . . . . .
H25A H 0.966573 0.581121 0.552617 0.034 Uiso 1 1 calc R U . . .
H25B H 1.058391 0.606932 0.582642 0.034 Uiso 1 1 calc R U . . .
C26 C 0.65962(13) 0.60192(13) 0.03271(8) 0.0193(4) Uani 1 1 d . . . . .
C27 C 0.70705(13) 0.63477(12) -0.00581(8) 0.0180(4) Uani 1 1 d . . . . .
C28 C 0.66546(14) 0.65770(13) -0.05554(8) 0.0210(4) Uani 1 1 d . . . . .
H28 H 0.697851 0.677265 -0.082620 0.025 Uiso 1 1 calc R U . . .
C29 C 0.57625(15) 0.65162(14) -0.06499(9) 0.0239(4) Uani 1 1 d . . . . .
H29 H 0.547579 0.669277 -0.098178 0.029 Uiso 1 1 calc R U . . .
C30 C 0.52836(14) 0.62000(14) -0.02647(9) 0.0237(4) Uani 1 1 d . . . . .
C31 C 0.57085(14) 0.59254(14) 0.02181(9) 0.0228(4) Uani 1 1 d . . . . .
H31 H 0.539125 0.567436 0.047231 0.027 Uiso 1 1 calc R U . . .
C32 C 0.78209(13) 0.53805(12) 0.08232(8) 0.0179(4) Uani 1 1 d . . . . .
C33 C 0.84272(13) 0.56752(12) 0.05049(8) 0.0176(4) Uani 1 1 d . . . . .
C34 C 0.92238(13) 0.53044(13) 0.05052(8) 0.0200(4) Uani 1 1 d . . . . .
H34 H 0.963951 0.550527 0.029080 0.024 Uiso 1 1 calc R U . . .
C35 C 0.94092(14) 0.46382(13) 0.08207(9) 0.0222(4) Uani 1 1 d . . . . .
H35 H 0.995815 0.439387 0.082922 0.027 Uiso 1 1 calc R U . . .
C36 C 0.87938(15) 0.43305(13) 0.11226(8) 0.0216(4) Uani 1 1 d . . . . .
H36 H 0.891686 0.386893 0.133066 0.026 Uiso 1 1 calc R U . . .
C37 C 0.79972(14) 0.46983(13) 0.11205(8) 0.0206(4) Uani 1 1 d . . . . .
H37 H 0.757291 0.448285 0.132255 0.025 Uiso 1 1 calc R U . . .
C38 C 0.43166(15) 0.62422(16) -0.03403(10) 0.0297(5) Uani 1 1 d . . . . .
H38A H 0.410453 0.612191 -0.071780 0.036 Uiso 1 1 calc R U . . .
H38B H 0.407337 0.584740 -0.010862 0.036 Uiso 1 1 calc R U . . .
S1' S 0.40503(3) 0.75755(3) 0.36970(2) 0.01336(10) Uani 1 1 d . . . . .
S2' S 0.31059(3) 0.40565(3) 0.20132(2) 0.02241(12) Uani 1 1 d . . . . .
S3' S 0.59096(4) 0.41945(4) 0.49361(2) 0.02603(13) Uani 1 1 d . . . . .
O1' O 0.32899(10) 0.74757(9) 0.39727(6) 0.0204(3) Uani 1 1 d . . . . .
O2' O 0.42916(10) 0.83795(8) 0.35926(6) 0.0190(3) Uani 1 1 d . . . . .
O3' O 0.26308(12) 0.71587(11) 0.02973(8) 0.0324(4) Uani 1 1 d . . . . .
H3' H 0.315104 0.705407 0.016682 0.021(7) Uiso 1 1 d R . . . .
O4' O 0.84428(12) 0.70625(11) 0.61630(7) 0.0302(4) Uani 1 1 d . . . . .
H4' H 0.803373 0.723274 0.594863 0.045 Uiso 1 1 calc R U . . .
N1' N 0.41516(10) 0.54816(9) 0.18200(6) 0.0137(3) Uani 1 1 d . . . . .
N2' N 0.69436(10) 0.55283(9) 0.45637(6) 0.0141(3) Uani 1 1 d . . . . .
C1' C 0.39859(12) 0.70091(11) 0.31131(7) 0.0136(3) Uani 1 1 d . . . . .
C2' C 0.34214(13) 0.71074(12) 0.26538(8) 0.0176(4) Uani 1 1 d . . . . .
H2' H 0.300275 0.751540 0.263108 0.021 Uiso 1 1 calc R U . . .
C3' C 0.34781(13) 0.65988(12) 0.22266(8) 0.0177(4) Uani 1 1 d . . . . .
H3'A H 0.309620 0.666078 0.190772 0.021 Uiso 1 1 calc R U . . .
C4' C 0.40961(12) 0.59913(11) 0.22607(7) 0.0130(3) Uani 1 1 d . . . . .
C5' C 0.46625(12) 0.59008(11) 0.27333(8) 0.0135(3) Uani 1 1 d . . . . .
H5' H 0.507876 0.549057 0.276160 0.016 Uiso 1 1 calc R U . . .
C6' C 0.46073(11) 0.64159(10) 0.31571(7) 0.0121(3) Uani 1 1 d . . . . .
C7' C 0.51558(12) 0.64354(10) 0.36765(7) 0.0125(3) Uani 1 1 d . . . . .
C8' C 0.58235(12) 0.59299(11) 0.38539(8) 0.0138(3) Uani 1 1 d . . . . .
H8' H 0.597883 0.551095 0.363273 0.017 Uiso 1 1 calc R U . . .
C9' C 0.62682(12) 0.60462(11) 0.43666(7) 0.0136(3) Uani 1 1 d . . . . .
C10' C 0.60480(13) 0.66814(12) 0.46841(8) 0.0166(4) Uani 1 1 d . . . . .
H10' H 0.636445 0.676907 0.502417 0.020 Uiso 1 1 calc R U . . .
C11' C 0.53725(13) 0.71826(11) 0.45060(8) 0.0165(4) Uani 1 1 d . . . . .
H11' H 0.521805 0.760800 0.472203 0.020 Uiso 1 1 calc R U . . .
C12' C 0.49310(12) 0.70457(11) 0.40058(7) 0.0135(3) Uani 1 1 d . . . . .
C13' C 0.33961(12) 0.53908(11) 0.14444(8) 0.0142(3) Uani 1 1 d . . . . .
C14' C 0.28416(13) 0.47603(12) 0.15034(8) 0.0171(4) Uani 1 1 d . . . . .
C15' C 0.20794(13) 0.46887(13) 0.11618(9) 0.0218(4) Uani 1 1 d . . . . .
H15' H 0.170806 0.425240 0.119467 0.026 Uiso 1 1 calc R U . . .
C16' C 0.18670(14) 0.52544(13) 0.07759(9) 0.0222(4) Uani 1 1 d . . . . .
H16' H 0.133375 0.521681 0.055527 0.027 Uiso 1 1 calc R U . . .
C17' C 0.24195(13) 0.58797(12) 0.07037(8) 0.0182(4) Uani 1 1 d . . . . .
C18' C 0.32003(13) 0.59325(12) 0.10331(8) 0.0172(4) Uani 1 1 d . . . . .
H18' H 0.359802 0.633916 0.097588 0.021 Uiso 1 1 calc R U . . .
C19' C 0.46485(12) 0.47774(11) 0.19139(8) 0.0148(3) Uani 1 1 d . . . . .
C20' C 0.42365(13) 0.40759(12) 0.20257(8) 0.0174(4) Uani 1 1 d . . . . .
C21' C 0.47217(16) 0.33949(13) 0.21479(9) 0.0245(4) Uani 1 1 d . . . . .
H21' H 0.444378 0.291374 0.221676 0.029 Uiso 1 1 calc R U . . .
C22' C 0.56127(16) 0.34290(14) 0.21677(10) 0.0273(5) Uani 1 1 d . . . . .
H22' H 0.594569 0.297195 0.226238 0.033 Uiso 1 1 calc R U . . .
C23' C 0.60246(15) 0.41231(15) 0.20508(9) 0.0272(5) Uani 1 1 d . . . . .
H23' H 0.663523 0.413772 0.206401 0.033 Uiso 1 1 calc R U . . .
C24' C 0.55440(13) 0.47954(13) 0.19148(9) 0.0208(4) Uani 1 1 d . . . . .
H24' H 0.582274 0.526556 0.182280 0.025 Uiso 1 1 calc R U . . .
C25' C 0.21408(15) 0.64657(14) 0.02693(9) 0.0258(4) Uani 1 1 d . . . . .
H25C H 0.217868 0.621457 -0.008336 0.031 Uiso 1 1 calc R U . . .
H25D H 0.152921 0.660415 0.029099 0.031 Uiso 1 1 calc R U . . .
C26' C 0.70519(12) 0.54148(11) 0.51349(8) 0.0149(3) Uani 1 1 d . . . . .
C27' C 0.65629(14) 0.48351(13) 0.53576(8) 0.0199(4) Uani 1 1 d . . . . .
C28' C 0.65988(16) 0.47660(15) 0.59126(9) 0.0271(5) Uani 1 1 d . . . . .
H28' H 0.627320 0.436985 0.606641 0.032 Uiso 1 1 calc R U . . .
C29' C 0.71094(15) 0.52752(14) 0.62397(9) 0.0248(4) Uani 1 1 d . . . . .
H29' H 0.710950 0.524288 0.661765 0.030 Uiso 1 1 calc R U . . .
C30' C 0.76227(14) 0.58342(13) 0.60222(8) 0.0200(4) Uani 1 1 d . . . . .
C31' C 0.76021(13) 0.58941(12) 0.54668(8) 0.0179(4) Uani 1 1 d . . . . .
H31' H 0.796391 0.626225 0.531472 0.021 Uiso 1 1 calc R U . . .
C32' C 0.70116(12) 0.48105(11) 0.42671(8) 0.0148(3) Uani 1 1 d . . . . .
C33' C 0.65438(13) 0.41507(12) 0.43988(9) 0.0186(4) Uani 1 1 d . . . . .
C34' C 0.65640(16) 0.34622(13) 0.40941(10) 0.0255(4) Uani 1 1 d . . . . .
H34' H 0.625343 0.300928 0.418468 0.031 Uiso 1 1 calc R U . . .
C35' C 0.70417(16) 0.34462(14) 0.36581(10) 0.0282(5) Uani 1 1 d . . . . .
H35' H 0.704788 0.298287 0.344655 0.034 Uiso 1 1 calc R U . . .
C36' C 0.75112(15) 0.41022(15) 0.35283(10) 0.0276(5) Uani 1 1 d . . . . .
H36' H 0.783542 0.408650 0.322921 0.033 Uiso 1 1 calc R U . . .
C37' C 0.75042(13) 0.47815(13) 0.38381(9) 0.0210(4) Uani 1 1 d . . . . .
H37' H 0.783622 0.522541 0.375626 0.025 Uiso 1 1 calc R U . . .
C38' C 0.81923(16) 0.63574(14) 0.63960(9) 0.0255(4) Uani 1 1 d . . . . .
H38C H 0.788277 0.648823 0.670859 0.031 Uiso 1 1 calc R U . . .
H38D H 0.871716 0.605952 0.653023 0.031 Uiso 1 1 calc R U . . .
O1S O 1.02272(17) 0.70317(17) 0.07865(10) 0.0558(6) Uani 1 1 d . . . . .
C1S C 1.0390(2) 0.7054(2) 0.12679(15) 0.0472(7) Uani 1 1 d D . . . .
C2S C 0.9815(3) 0.6711(3) 0.16510(15) 0.0552(9) Uani 1 1 d . . . . .
H2SA H 0.926612 0.655174 0.145348 0.083 Uiso 1 1 calc R U . . .
H2SB H 0.970905 0.710592 0.192052 0.083 Uiso 1 1 calc R U . . .
H2SC H 1.009588 0.625012 0.182906 0.083 Uiso 1 1 calc R U . . .
C3SA C 1.1184(10) 0.7514(12) 0.1508(7) 0.107(6) Uani 0.6 1 d D . P A 1
H3SA H 1.123226 0.747819 0.189997 0.160 Uiso 0.6 1 calc R U P A 1
H3SB H 1.170261 0.729063 0.137854 0.160 Uiso 0.6 1 calc R U P A 1
H3SC H 1.112618 0.806690 0.139925 0.160 Uiso 0.6 1 calc R U P A 1
C3SB C 1.1236(16) 0.718(2) 0.1620(11) 0.107(6) Uani 0.4 1 d D . P A 2
H3SD H 1.113303 0.716233 0.199771 0.160 Uiso 0.4 1 calc R U P A 2
H3SE H 1.164520 0.676540 0.154833 0.160 Uiso 0.4 1 calc R U P A 2
H3SF H 1.147611 0.769462 0.153938 0.160 Uiso 0.4 1 calc R U P A 2

loop_
_atom_site_aniso_label
_atom_site_aniso_U_11
_atom_site_aniso_U_22
_atom_site_aniso_U_33
_atom_site_aniso_U_23
_atom_site_aniso_U_13
_atom_site_aniso_U_12
S1 0.00957(19) 0.0138(2) 0.0146(2) 0.00061(15) 0.00151(15) -0.00077(14)
S2 0.0196(2) 0.0194(2) 0.0217(2) -0.00224(18) 0.00140(18) -0.00345(17)
S3 0.0173(2) 0.0196(2) 0.0227(2) 0.00330(18) -0.00067(18) 0.00094(17)
O1 0.0170(7) 0.0142(6) 0.0238(7) 0.0019(5) 0.0026(5) -0.0020(5)
O2 0.0123(6) 0.0218(7) 0.0212(7) 0.0011(5) 0.0062(5) -0.0013(5)
O3 0.0250(8) 0.0312(9) 0.0439(11) -0.0123(8) 0.0091(7) 0.0002(7)
O4 0.0326(9) 0.0335(9) 0.0362(10) 0.0061(8) 0.0098(8) 0.0097(8)
N1 0.0119(7) 0.0249(9) 0.0180(8) -0.0044(6) -0.0030(6) 0.0041(6)
N2 0.0178(8) 0.0257(9) 0.0124(7) -0.0013(6) -0.0004(6) 0.0047(6)
C1 0.0109(8) 0.0149(8) 0.0166(8) 0.0003(6) 0.0003(6) -0.0010(6)
C2 0.0164(9) 0.0188(9) 0.0173(9) -0.0025(7) 0.0006(7) 0.0002(7)
C3 0.0170(9) 0.0200(9) 0.0169(9) -0.0035(7) -0.0026(7) 0.0012(7)
C4 0.0120(8) 0.0178(8) 0.0181(9) 0.0000(7) -0.0008(7) -0.0005(6)
C5 0.0116(8) 0.0168(8) 0.0167(8) -0.0003(7) -0.0004(6) -0.0002(6)
C6 0.0107(8) 0.0156(8) 0.0145(8) 0.0005(6) -0.0001(6) -0.0011(6)
C7 0.0107(7) 0.0157(8) 0.0140(8) 0.0021(6) 0.0000(6) -0.0012(6)
C8 0.0134(8) 0.0187(9) 0.0147(8) 0.0012(7) 0.0006(6) 0.0008(6)
C9 0.0165(8) 0.0195(9) 0.0128(8) 0.0009(7) 0.0015(6) 0.0001(7)
C10 0.0176(9) 0.0227(9) 0.0163(9) 0.0012(7) -0.0026(7) 0.0040(7)
C11 0.0160(9) 0.0204(9) 0.0180(9) 0.0019(7) -0.0018(7) 0.0022(7)
C12 0.0136(8) 0.0156(8) 0.0140(8) 0.0002(6) 0.0010(6) 0.0000(6)
C13 0.0148(8) 0.0227(9) 0.0184(9) -0.0031(7) -0.0024(7) 0.0030(7)
C14 0.0169(9) 0.0207(9) 0.0184(9) -0.0026(7) -0.0010(7) 0.0034(7)
C15 0.0169(9) 0.0229(10) 0.0247(10) -0.0063(8) -0.0038(8) 0.0027(7)
C16 0.0193(10) 0.0293(11) 0.0213(10) -0.0060(8) -0.0051(8) 0.0052(8)
C17 0.0212(10) 0.0299(11) 0.0184(9) -0.0020(8) -0.0003(7) 0.0072(8)
C18 0.0166(9) 0.0269(10) 0.0213(10) -0.0014(8) 0.0002(7) 0.0049(8)
C19 0.0126(8) 0.0212(9) 0.0185(9) 0.0002(7) -0.0010(7) 0.0026(7)
C20 0.0153(8) 0.0186(9) 0.0182(9) -0.0016(7) -0.0015(7) -0.0006(7)
C21 0.0147(9) 0.0267(10) 0.0197(9) -0.0020(8) 0.0016(7) 0.0006(7)
C22 0.0194(9) 0.0262(10) 0.0212(10) -0.0047(8) 0.0001(8) 0.0034(8)
C23 0.0180(9) 0.0215(9) 0.0217(10) -0.0045(7) -0.0041(7) 0.0015(7)
C24 0.0131(8) 0.0227(10) 0.0232(10) -0.0017(8) -0.0015(7) 0.0014(7)
C25 0.0290(11) 0.0357(13) 0.0199(10) -0.0021(9) -0.0009(8) 0.0091(10)
C26 0.0182(9) 0.0247(10) 0.0144(8) -0.0024(7) -0.0004(7) 0.0037(7)
C27 0.0157(9) 0.0204(9) 0.0172(9) -0.0008(7) -0.0013(7) 0.0033(7)
C28 0.0227(10) 0.0254(10) 0.0146(9) 0.0007(7) 0.0016(7) 0.0063(8)
C29 0.0215(10) 0.0320(11) 0.0172(9) 0.0004(8) -0.0026(8) 0.0080(8)
C30 0.0164(9) 0.0328(11) 0.0211(10) -0.0052(8) -0.0017(7) 0.0050(8)
C31 0.0183(9) 0.0319(11) 0.0183(9) -0.0013(8) 0.0021(7) 0.0027(8)
C32 0.0168(9) 0.0226(9) 0.0141(8) -0.0023(7) 0.0005(7) 0.0017(7)
C33 0.0176(9) 0.0198(9) 0.0146(8) 0.0002(7) -0.0014(7) 0.0012(7)
C34 0.0164(9) 0.0249(10) 0.0183(9) -0.0015(7) 0.0003(7) 0.0016(7)
C35 0.0182(9) 0.0259(10) 0.0218(10) -0.0011(8) -0.0015(7) 0.0056(8)
C36 0.0255(10) 0.0211(9) 0.0176(9) 0.0009(7) -0.0011(8) 0.0052(8)
C37 0.0222(10) 0.0235(10) 0.0164(9) 0.0011(7) 0.0029(7) 0.0020(8)
C38 0.0189(10) 0.0407(13) 0.0280(11) -0.0060(10) -0.0038(8) 0.0044(9)
S1' 0.0114(2) 0.0126(2) 0.0158(2) -0.00161(15) 0.00056(15) 0.00184(14)
S2' 0.0169(2) 0.0220(2) 0.0280(3) 0.0075(2) 0.00087(19) -0.00312(18)
S3' 0.0230(3) 0.0293(3) 0.0266(3) -0.0009(2) 0.0058(2) -0.0112(2)
O1' 0.0146(7) 0.0246(7) 0.0230(7) -0.0046(6) 0.0065(5) 0.0011(5)
O2' 0.0207(7) 0.0112(6) 0.0240(7) -0.0005(5) -0.0025(6) 0.0022(5)
O3' 0.0277(9) 0.0276(9) 0.0407(10) 0.0067(7) -0.0011(7) -0.0007(7)
O4' 0.0360(10) 0.0262(8) 0.0272(9) -0.0023(7) -0.0015(7) -0.0049(7)
N1' 0.0128(7) 0.0126(7) 0.0147(7) -0.0031(5) -0.0029(5) 0.0022(5)
N2' 0.0143(7) 0.0128(7) 0.0144(7) 0.0009(5) -0.0023(6) 0.0018(5)
C1' 0.0136(8) 0.0118(8) 0.0152(8) -0.0020(6) 0.0001(6) 0.0001(6)
C2' 0.0147(8) 0.0170(8) 0.0202(9) -0.0029(7) -0.0027(7) 0.0051(7)
C3' 0.0148(8) 0.0181(9) 0.0184(9) -0.0026(7) -0.0057(7) 0.0043(7)
C4' 0.0114(8) 0.0120(8) 0.0149(8) -0.0014(6) -0.0011(6) -0.0011(6)
C5' 0.0116(8) 0.0118(8) 0.0163(8) -0.0011(6) -0.0017(6) 0.0005(6)
C6' 0.0103(7) 0.0110(7) 0.0147(8) 0.0008(6) 0.0000(6) -0.0009(6)
C7' 0.0127(8) 0.0112(7) 0.0133(8) -0.0001(6) -0.0003(6) -0.0011(6)
C8' 0.0146(8) 0.0117(8) 0.0146(8) 0.0004(6) -0.0009(6) 0.0001(6)
C9' 0.0122(8) 0.0125(8) 0.0156(8) 0.0027(6) -0.0004(6) -0.0005(6)
C10' 0.0181(9) 0.0157(8) 0.0149(8) -0.0017(7) -0.0026(7) 0.0002(7)
C11' 0.0181(9) 0.0148(8) 0.0162(8) -0.0024(7) 0.0003(7) 0.0017(7)
C12' 0.0143(8) 0.0109(7) 0.0149(8) 0.0007(6) 0.0001(6) 0.0005(6)
C13' 0.0122(8) 0.0144(8) 0.0154(8) -0.0032(6) -0.0008(6) 0.0008(6)
C14' 0.0153(8) 0.0159(8) 0.0196(9) -0.0006(7) -0.0002(7) -0.0001(7)
C15' 0.0160(9) 0.0211(9) 0.0272(10) -0.0005(8) -0.0021(8) -0.0047(7)
C16' 0.0172(9) 0.0241(10) 0.0235(10) -0.0035(8) -0.0061(7) 0.0000(7)
C17' 0.0192(9) 0.0184(9) 0.0164(9) -0.0012(7) -0.0015(7) 0.0017(7)
C18' 0.0178(9) 0.0162(8) 0.0171(9) -0.0001(7) -0.0008(7) -0.0007(7)
C19' 0.0140(8) 0.0159(8) 0.0141(8) -0.0015(6) 0.0005(6) 0.0017(6)
C20' 0.0160(9) 0.0174(9) 0.0184(9) -0.0017(7) 0.0001(7) 0.0019(7)
C21' 0.0318(12) 0.0166(9) 0.0246(10) 0.0004(8) 0.0003(9) 0.0054(8)
C22' 0.0290(11) 0.0274(11) 0.0252(11) -0.0010(9) 0.0013(9) 0.0164(9)
C23' 0.0165(10) 0.0399(13) 0.0252(11) -0.0003(9) 0.0024(8) 0.0115(9)
C24' 0.0128(8) 0.0280(10) 0.0214(9) -0.0008(8) 0.0017(7) 0.0015(7)
C25' 0.0245(11) 0.0292(11) 0.0220(10) 0.0058(8) -0.0045(8) 0.0008(8)
C26' 0.0140(8) 0.0152(8) 0.0152(8) 0.0015(6) 0.0004(6) 0.0026(6)
C27' 0.0191(9) 0.0210(9) 0.0198(9) 0.0000(7) 0.0030(7) -0.0023(7)
C28' 0.0293(11) 0.0287(11) 0.0241(11) 0.0054(9) 0.0072(9) -0.0057(9)
C29' 0.0287(11) 0.0290(11) 0.0168(9) 0.0034(8) 0.0027(8) 0.0011(9)
C30' 0.0198(9) 0.0209(9) 0.0182(9) -0.0009(7) -0.0026(7) 0.0030(7)
C31' 0.0175(9) 0.0174(9) 0.0179(9) 0.0015(7) -0.0020(7) 0.0004(7)
C32' 0.0117(8) 0.0153(8) 0.0166(8) -0.0008(6) -0.0023(6) 0.0013(6)
C33' 0.0158(9) 0.0177(9) 0.0218(9) 0.0011(7) -0.0002(7) 0.0008(7)
C34' 0.0265(11) 0.0165(9) 0.0321(12) -0.0022(8) -0.0030(9) -0.0007(8)
C35' 0.0248(11) 0.0240(11) 0.0344(12) -0.0117(9) -0.0032(9) 0.0070(8)
C36' 0.0183(10) 0.0373(13) 0.0275(11) -0.0100(9) 0.0031(8) 0.0026(9)
C37' 0.0163(9) 0.0258(10) 0.0210(9) -0.0028(8) 0.0022(7) -0.0018(7)
C38' 0.0280(11) 0.0294(11) 0.0174(9) -0.0014(8) -0.0045(8) -0.0015(9)
O1S 0.0552(15) 0.0677(17) 0.0463(13) 0.0094(12) 0.0130(11) 0.0019(12)
C1S 0.0320(14) 0.057(2) 0.0529(19) -0.0092(15) 0.0063(13) -0.0009(13)
C2S 0.053(2) 0.071(2) 0.0430(18) 0.0007(16) 0.0097(15) -0.0064(18)
C3SA 0.067(4) 0.151(18) 0.108(9) -0.023(8) 0.034(5) -0.069(9)
C3SB 0.067(4) 0.151(18) 0.108(9) -0.023(8) 0.034(5) -0.069(9)

loop_
_atom_type_symbol
_atom_type_description
_atom_type_scat_dispersion_real
_atom_type_scat_dispersion_imag
_atom_type_scat_source
C C 0.0032 0.0015 'International Tables Vol C Tables 4.2.6.8 and 6.1.1.4'
H H 0.0000 0.0000 'International Tables Vol C Tables 4.2.6.8 and 6.1.1.4'
N N 0.0060 0.0030 'International Tables Vol C Tables 4.2.6.8 and 6.1.1.4'
O O 0.0108 0.0057 'International Tables Vol C Tables 4.2.6.8 and 6.1.1.4'
S S 0.1181 0.1169 'International Tables Vol C Tables 4.2.6.8 and 6.1.1.4'

loop_
_geom_angle_atom_site_label_1
_geom_angle_atom_site_label_2
_geom_angle_atom_site_label_3
_geom_angle
_geom_angle_site_symmetry_1
_geom_angle_site_symmetry_3
_geom_angle_publ_flag
O2 S1 O1 115.75(9) . . ?
O2 S1 C12 112.37(9) . . ?
O1 S1 C12 110.53(9) . . ?
O2 S1 C1 112.61(9) . . ?
O1 S1 C1 110.44(9) . . ?
C12 S1 C1 92.90(9) . . ?
C20 S2 C14 98.45(10) . . ?
C33 S3 C27 98.40(10) . . ?
C4 N1 C13 121.05(17) . . ?
C4 N1 C19 119.82(17) . . ?
C13 N1 C19 115.03(16) . . ?
C9 N2 C26 119.06(17) . . ?
C9 N2 C32 119.24(16) . . ?
C26 N2 C32 114.75(16) . . ?
C2 C1 C6 121.08(17) . . ?
C2 C1 S1 128.14(15) . . ?
C6 C1 S1 110.62(14) . . ?
C1 C2 C3 118.82(18) . . ?
C2 C3 C4 121.25(18) . . ?
N1 C4 C5 120.38(18) . . ?
N1 C4 C3 120.71(17) . . ?
C5 C4 C3 118.91(18) . . ?
C6 C5 C4 119.65(18) . . ?
C5 C6 C1 120.28(17) . . ?
C5 C6 C7 126.83(17) . . ?
C1 C6 C7 112.87(16) . . ?
C8 C7 C12 120.39(17) . . ?
C8 C7 C6 127.23(17) . . ?
C12 C7 C6 112.37(17) . . ?
C7 C8 C9 119.66(18) . . ?
N2 C9 C8 120.30(18) . . ?
N2 C9 C10 120.89(17) . . ?
C8 C9 C10 118.81(18) . . ?
C11 C10 C9 121.19(18) . . ?
C12 C11 C10 119.02(18) . . ?
C11 C12 C7 120.92(18) . . ?
C11 C12 S1 127.82(15) . . ?
C7 C12 S1 111.15(14) . . ?
C18 C13 C14 119.79(19) . . ?
C18 C13 N1 120.63(19) . . ?
C14 C13 N1 119.58(19) . . ?
C15 C14 C13 119.9(2) . . ?
C15 C14 S2 120.07(17) . . ?
C13 C14 S2 120.06(15) . . ?
C16 C15 C14 119.7(2) . . ?
C15 C16 C17 120.7(2) . . ?
C18 C17 C16 119.2(2) . . ?
C18 C17 C25 120.0(2) . . ?
C16 C17 C25 120.6(2) . . ?
C13 C18 C17 120.5(2) . . ?
C24 C19 C20 119.90(19) . . ?
C24 C19 N1 121.09(18) . . ?
C20 C19 N1 119.00(18) . . ?
C19 C20 C21 119.76(19) . . ?
C19 C20 S2 120.47(16) . . ?
C21 C20 S2 119.76(16) . . ?
C22 C21 C20 119.77(19) . . ?
C23 C22 C21 120.7(2) . . ?
C22 C23 C24 119.7(2) . . ?
C19 C24 C23 120.1(2) . . ?
O3 C25 C17 108.6(2) . . ?
C31 C26 C27 120.07(19) . . ?
C31 C26 N2 120.13(19) . . ?
C27 C26 N2 119.77(18) . . ?
C26 C27 C28 119.99(19) . . ?
C26 C27 S3 119.93(15) . . ?
C28 C27 S3 120.05(17) . . ?
C29 C28 C27 119.4(2) . . ?
C28 C29 C30 120.9(2) . . ?
C29 C30 C31 119.4(2) . . ?
C29 C30 C38 120.1(2) . . ?
C31 C30 C38 120.1(2) . . ?
C26 C31 C30 120.0(2) . . ?
C37 C32 C33 119.97(19) . . ?
C37 C32 N2 121.43(19) . . ?
C33 C32 N2 118.60(18) . . ?
C34 C33 C32 119.85(19) . . ?
C34 C33 S3 119.42(16) . . ?
C32 C33 S3 120.72(16) . . ?
C33 C34 C35 119.8(2) . . ?
C36 C35 C34 120.2(2) . . ?
C35 C36 C37 120.0(2) . . ?
C32 C37 C36 120.1(2) . . ?
O4 C38 C30 109.7(2) . . ?
O1' S1' O2' 116.09(9) . . ?
O1' S1' C1' 111.18(9) . . ?
O2' S1' C1' 111.12(9) . . ?
O1' S1' C12' 111.89(9) . . ?
O2' S1' C12' 110.96(9) . . ?
C1' S1' C12' 93.37(9) . . ?
C20' S2' C14' 98.89(10) . . ?
C33' S3' C27' 98.58(10) . . ?
C4' N1' C19' 117.47(15) . . ?
C4' N1' C13' 117.60(15) . . ?
C19' N1' C13' 114.19(15) . . ?
C9' N2' C26' 115.63(15) . . ?
C9' N2' C32' 116.02(15) . . ?
C26' N2' C32' 113.25(15) . . ?
C2' C1' C6' 121.85(17) . . ?
C2' C1' S1' 127.31(15) . . ?
C6' C1' S1' 110.84(14) . . ?
C1' C2' C3' 118.73(17) . . ?
C2' C3' C4' 120.68(17) . . ?
C5' C4' C3' 119.59(17) . . ?
C5' C4' N1' 120.35(16) . . ?
C3' C4' N1' 120.05(16) . . ?
C6' C5' C4' 119.42(17) . . ?
C5' C6' C1' 119.73(17) . . ?
C5' C6' C7' 127.68(16) . . ?
C1' C6' C7' 112.59(16) . . ?
C8' C7' C12' 119.96(17) . . ?
C8' C7' C6' 127.70(17) . . ?
C12' C7' C6' 112.34(16) . . ?
C7' C8' C9' 119.02(17) . . ?
C10' C9' C8' 119.94(17) . . ?
C10' C9' N2' 119.74(17) . . ?
C8' C9' N2' 120.32(17) . . ?
C11' C10' C9' 120.77(17) . . ?
C12' C11' C10' 118.25(17) . . ?
C11' C12' C7' 122.01(17) . . ?
C11' C12' S1' 127.15(15) . . ?
C7' C12' S1' 110.84(14) . . ?
C18' C13' C14' 119.87(17) . . ?
C18' C13' N1' 120.96(17) . . ?
C14' C13' N1' 119.16(17) . . ?
C15' C14' C13' 119.95(19) . . ?
C15' C14' S2' 120.17(16) . . ?
C13' C14' S2' 119.88(15) . . ?
C16' C15' C14' 119.67(19) . . ?
C15' C16' C17' 121.22(19) . . ?
C16' C17' C18' 118.94(19) . . ?
C16' C17' C25' 117.70(19) . . ?
C18' C17' C25' 123.36(19) . . ?
C13' C18' C17' 120.17(19) . . ?
C20' C19' C24' 120.01(18) . . ?
C20' C19' N1' 119.56(17) . . ?
C24' C19' N1' 120.38(18) . . ?
C19' C20' C21' 120.00(19) . . ?
C19' C20' S2' 119.63(15) . . ?
C21' C20' S2' 120.38(17) . . ?
C22' C21' C20' 119.3(2) . . ?
C21' C22' C23' 120.8(2) . . ?
C24' C23' C22' 120.0(2) . . ?
C23' C24' C19' 119.7(2) . . ?
O3' C25' C17' 113.98(18) . . ?
C31' C26' C27' 120.03(18) . . ?
C31' C26' N2' 121.04(17) . . ?
C27' C26' N2' 118.86(17) . . ?
C28' C27' C26' 119.6(2) . . ?
C28' C27' S3' 120.37(17) . . ?
C26' C27' S3' 119.99(16) . . ?
C29' C28' C27' 119.9(2) . . ?
C28' C29' C30' 120.9(2) . . ?
C29' C30' C31' 119.4(2) . . ?
C29' C30' C38' 118.9(2) . . ?
C31' C30' C38' 121.7(2) . . ?
C26' C31' C30' 120.06(19) . . ?
C37' C32' C33' 120.14(19) . . ?
C37' C32' N2' 120.58(18) . . ?
C33' C32' N2' 119.21(18) . . ?
C32' C33' C34' 119.9(2) . . ?
C32' C33' S3' 119.97(16) . . ?
C34' C33' S3' 120.14(17) . . ?
C35' C34' C33' 119.5(2) . . ?
C34' C35' C36' 120.6(2) . . ?
C35' C36' C37' 119.8(2) . . ?
C32' C37' C36' 120.0(2) . . ?
O4' C38' C30' 114.49(18) . . ?
O1S C1S C2S 123.6(3) . . ?
O1S C1S C3SB 131.3(13) . . ?
C2S C1S C3SB 103.0(10) . . ?
O1S C1S C3SA 118.9(7) . . ?
C2S C1S C3SA 117.4(8) . . ?

loop_
_geom_bond_atom_site_label_1
_geom_bond_atom_site_label_2
_geom_bond_distance
_geom_bond_site_symmetry_2
_geom_bond_publ_flag
S1 O2 1.4404(14) . ?
S1 O1 1.4488(15) . ?
S1 C12 1.757(2) . ?
S1 C1 1.7607(19) . ?
S2 C20 1.761(2) . ?
S2 C14 1.763(2) . ?
S3 C33 1.762(2) . ?
S3 C27 1.766(2) . ?
O3 C25 1.444(3) . ?
O4 C38 1.442(3) . ?
N1 C4 1.405(2) . ?
N1 C13 1.429(3) . ?
N1 C19 1.439(3) . ?
N2 C9 1.405(3) . ?
N2 C26 1.428(3) . ?
N2 C32 1.446(3) . ?
C1 C2 1.386(3) . ?
C1 C6 1.399(3) . ?
C2 C3 1.389(3) . ?
C3 C4 1.415(3) . ?
C4 C5 1.406(3) . ?
C5 C6 1.390(3) . ?
C6 C7 1.475(2) . ?
C7 C8 1.390(3) . ?
C7 C12 1.396(3) . ?
C8 C9 1.406(3) . ?
C9 C10 1.413(3) . ?
C10 C11 1.388(3) . ?
C11 C12 1.384(3) . ?
C13 C18 1.393(3) . ?
C13 C14 1.399(3) . ?
C14 C15 1.399(3) . ?
C15 C16 1.388(3) . ?
C16 C17 1.398(3) . ?
C17 C18 1.395(3) . ?
C17 C25 1.499(3) . ?
C19 C24 1.395(3) . ?
C19 C20 1.397(3) . ?
C20 C21 1.399(3) . ?
C21 C22 1.390(3) . ?
C22 C23 1.387(3) . ?
C23 C24 1.396(3) . ?
C26 C31 1.391(3) . ?
C26 C27 1.396(3) . ?
C27 C28 1.398(3) . ?
C28 C29 1.390(3) . ?
C29 C30 1.392(3) . ?
C30 C31 1.396(3) . ?
C30 C38 1.502(3) . ?
C32 C37 1.390(3) . ?
C32 C33 1.396(3) . ?
C33 C34 1.393(3) . ?
C34 C35 1.393(3) . ?
C35 C36 1.388(3) . ?
C36 C37 1.391(3) . ?
S1' O1' 1.4469(15) . ?
S1' O2' 1.4484(15) . ?
S1' C1' 1.7465(19) . ?
S1' C12' 1.7514(19) . ?
S2' C20' 1.761(2) . ?
S2' C14' 1.767(2) . ?
S3' C33' 1.759(2) . ?
S3' C27' 1.763(2) . ?
O3' C25' 1.401(3) . ?
O4' C38' 1.407(3) . ?
N1' C4' 1.415(2) . ?
N1' C19' 1.431(2) . ?
N1' C13' 1.435(2) . ?
N2' C9' 1.420(2) . ?
N2' C26' 1.438(2) . ?
N2' C32' 1.439(2) . ?
C1' C2' 1.382(3) . ?
C1' C6' 1.394(2) . ?
C2' C3' 1.387(3) . ?
C3' C4' 1.409(3) . ?
C4' C5' 1.408(2) . ?
C5' C6' 1.387(3) . ?
C6' C7' 1.480(2) . ?
C7' C8' 1.386(3) . ?
C7' C12' 1.394(3) . ?
C8' C9' 1.407(3) . ?
C9' C10' 1.406(3) . ?
C10' C11' 1.390(3) . ?
C11' C12' 1.384(3) . ?
C13' C18' 1.392(3) . ?
C13' C14' 1.395(3) . ?
C14' C15' 1.393(3) . ?
C15' C16' 1.379(3) . ?
C16' C17' 1.392(3) . ?
C17' C18' 1.399(3) . ?
C17' C25' 1.505(3) . ?
C19' C20' 1.397(3) . ?
C19' C24' 1.397(3) . ?
C20' C21' 1.398(3) . ?
C21' C22' 1.387(3) . ?
C22' C23' 1.390(4) . ?
C23' C24' 1.388(3) . ?
C26' C31' 1.392(3) . ?
C26' C27' 1.399(3) . ?
C27' C28' 1.393(3) . ?
C28' C29' 1.384(3) . ?
C29' C30' 1.391(3) . ?
C30' C31' 1.394(3) . ?
C30' C38' 1.509(3) . ?
C32' C37' 1.390(3) . ?
C32' C33' 1.397(3) . ?
C33' C34' 1.400(3) . ?
C34' C35' 1.390(4) . ?
C35' C36' 1.392(4) . ?
C36' C37' 1.392(3) . ?
O1S C1S 1.208(4) . ?
C1S C2S 1.502(5) . ?
C1S C3SB 1.521(15) . ?
C1S C3SA 1.532(10) . ?

loop_
_geom_hbond_atom_site_label_D
_geom_hbond_atom_site_label_H
_geom_hbond_atom_site_label_A
_geom_hbond_distance_DH
_geom_hbond_distance_HA
_geom_hbond_distance_DA
_geom_hbond_angle_DHA
_geom_hbond_site_symmetry_A
_geom_hbond_publ_flag
O3 H3 O4' 0.84 1.86 2.688(3) 170.9 . yes
O4 H4 O3 0.84 2.03 2.804(3) 153.6 4_575 yes
O3' H3' O4 0.92 1.75 2.659(3) 165.8 . yes
O4' H4' O3' 0.84 1.98 2.734(3) 149.3 4_676 yes

loop_
_twin_individual_id
_twin_individual_mass_fraction_refined
_twin_individual_twin_lattice_type
_twin_individual_twin_matrix_11
_twin_individual_twin_matrix_12
_twin_individual_twin_matrix_13
_twin_individual_twin_matrix_21
_twin_individual_twin_matrix_22
_twin_individual_twin_matrix_23
_twin_individual_twin_matrix_31
_twin_individual_twin_matrix_32
_twin_individual_twin_matrix_33
1 0.6397 ref 1 0 0 0 1 0 0 0 1
2 0.3603 mt_II -1 0.05 0.03 0.04 1 -0.07 -0.09 -0.15 -1

loop_
_cod_changelog_entry_id
_cod_changelog_entry_author
_cod_changelog_entry_date
_cod_changelog_entry_text
1 'Vaitkus, Antanas' 2021-12-10T14:24:20+02:00
;
Removed multiple non-breaking space symbols that were encoded as "&#x00a0;"
during the deposition.
;
